data_4301594
loop_
_publ_author_name
'Thibault Cantat'
'Brian L. Scott'
'David E. Morris'
'Jaqueline L. Kiplinger'

_publ_section_title
;
What a Difference a 5f Element Makes: Trivalent and Tetravalent Uranium
Halide Complexes Supported by One and Two
Bis[2-(diisopropylphosphino)-4-methylphenyl]amido (PNP) Ligands
;
_journal_name_full 'Inorganic Chemistry'
_journal_page_first 2114
_journal_page_last 2127
_journal_paper_doi 10.1021/ic802061x
_journal_volume 48
_journal_year 2009
_chemical_formula_sum 'C56 H88 Cl2 N2 O P4 U'
_chemical_formula_weight 1238.09
_chemical_name_systematic
; 
 ? 
;
_space_group_IT_number 2
_symmetry_cell_setting triclinic
_symmetry_space_group_name_Hall '-P 1'
_symmetry_space_group_name_H-M 'P -1'
_atom_sites_solution_hydrogens geom
_atom_sites_solution_primary direct
_atom_sites_solution_secondary difmap
_audit_creation_method SHELXL-97
_cell_angle_alpha 91.6070(10)
_cell_angle_beta 110.0870(10)
_cell_angle_gamma 113.5150(10)
_cell_formula_units_Z 2
_cell_length_a 13.6641(18)
_cell_length_b 14.1260(18)
_cell_length_c 17.874(2)
_cell_measurement_temperature 120(1)
_cell_volume 2916.0(6)
_computing_cell_refinement 'SAINT+, v. 7.06 (Bruker AXS, 2001)'
_computing_data_collection 'APEX II, v. 1.08 (Bruker AXS, 2003)'
_computing_data_reduction 'SAINT+, v. 7.06 (Bruker AXS, 2001)'
_computing_molecular_graphics 'SHELXTL, v. 6.10, (Bruker AXS, 2000)'
_computing_publication_material 'SHELXTL, v. 6.10, (Bruker AXS, 2000)'
_computing_structure_refinement 'SHELXL-97 (Sheldrick, 1997)'
_computing_structure_solution 'SHELXS-97 (Sheldrick, 1990)'
_diffrn_ambient_temperature 120(1)
_diffrn_measured_fraction_theta_full 0.995
_diffrn_measured_fraction_theta_max 0.910
_diffrn_measurement_device_type 'Bruker D8 with APEXII CCD'
_diffrn_measurement_method '\w scans'
_diffrn_radiation_monochromator graphite
_diffrn_radiation_source 'fine-focus sealed tube'
_diffrn_radiation_type MoK\a
_diffrn_radiation_wavelength 0.71073
_diffrn_reflns_av_R_equivalents 0.0625
_diffrn_reflns_av_sigmaI/netI 0.0815
_diffrn_reflns_limit_h_max 18
_diffrn_reflns_limit_h_min -17
_diffrn_reflns_limit_k_max 18
_diffrn_reflns_limit_k_min -17
_diffrn_reflns_limit_l_max 23
_diffrn_reflns_limit_l_min -22
_diffrn_reflns_number 32597
_diffrn_reflns_theta_full 25.00
_diffrn_reflns_theta_max 28.33
_diffrn_reflns_theta_min 1.79
_diffrn_standards_decay_% 0
_diffrn_standards_interval_count 0
_diffrn_standards_interval_time 0
_diffrn_standards_number 0
_exptl_absorpt_coefficient_mu 3.022
_exptl_absorpt_correction_T_max 0.7940
_exptl_absorpt_correction_T_min 0.5561
_exptl_absorpt_correction_type multi-scan
_exptl_absorpt_process_details 'SADABS 2.03 (Sheldrick, 2001)'
_exptl_crystal_colour red
_exptl_crystal_density_diffrn 1.410
_exptl_crystal_density_method 'not measured'
_exptl_crystal_description plate
_exptl_crystal_F_000 1264
_exptl_crystal_size_max 0.22
_exptl_crystal_size_mid 0.20
_exptl_crystal_size_min 0.08
_refine_diff_density_max 0.786
_refine_diff_density_min -0.762
_refine_diff_density_rms 0.148
_refine_ls_extinction_method none
_refine_ls_goodness_of_fit_ref 0.872
_refine_ls_hydrogen_treatment constr
_refine_ls_matrix_type full
_refine_ls_number_parameters 595
_refine_ls_number_reflns 13237
_refine_ls_number_restraints 0
_refine_ls_restrained_S_all 0.872
_refine_ls_R_factor_all 0.0501
_refine_ls_R_factor_gt 0.0406
_refine_ls_shift/su_max 0.001
_refine_ls_shift/su_mean 0.000
_refine_ls_structure_factor_coef Fsqd
_refine_ls_weighting_details 'calc w=1/[\s^2^(Fo^2^)+(0.0712P)^2^+0.0000P] where P=(Fo^2^+2Fc^2^)/3'
_refine_ls_weighting_scheme calc
_refine_ls_wR_factor_gt 0.1021
_refine_ls_wR_factor_ref 0.1090
_reflns_number_gt 11341
_reflns_number_total 13237
_reflns_threshold_expression >2sigma(I)
_cod_data_source_file ic802061x_si_001_2.cif
_cod_data_source_block apx644
_cod_original_cell_volume 2916.0(7)
_cod_database_code 4301594

loop_
_symmetry_equiv_pos_as_xyz
'x, y, z'
'-x, -y, -z'

loop_
_atom_site_label
_atom_site_type_symbol
_atom_site_fract_x
_atom_site_fract_y
_atom_site_fract_z
_atom_site_U_iso_or_equiv
_atom_site_adp_type
_atom_site_occupancy
_atom_site_symmetry_multiplicity
_atom_site_calc_flag
_atom_site_refinement_flags
_atom_site_disorder_assembly
_atom_site_disorder_group
U1 U 0.829061(12) 0.038012(11) 0.766696(9) 0.01359(6) Uani 1 1 d . . .
P1 P 0.85414(9) -0.09833(9) 0.64988(7) 0.0160(2) Uani 1 1 d . . .
P2 P 0.86992(10) 0.17929(9) 0.91389(7) 0.0163(2) Uani 1 1 d . . .
P3 P 0.50128(9) -0.30636(9) 0.62821(7) 0.0176(2) Uani 1 1 d . . .
P4 P 1.06184(10) 0.38782(9) 0.77174(7) 0.0205(2) Uani 1 1 d . . .
Cl1 Cl 1.05218(9) 0.11423(9) 0.81663(7) 0.0254(2) Uani 1 1 d . . .
Cl2 Cl 0.78674(10) -0.09957(8) 0.85700(7) 0.0242(2) Uani 1 1 d . . .
N1 N 0.6627(3) -0.0670(3) 0.6583(2) 0.0150(7) Uani 1 1 d . . .
N2 N 0.8292(3) 0.1966(3) 0.7464(2) 0.0143(7) Uani 1 1 d . . .
O1 O 0.5523(4) 0.8642(5) 0.0835(3) 0.0720(16) Uani 1 1 d . . .
C1 C 0.9745(4) -0.0546(3) 0.6149(3) 0.0201(9) Uani 1 1 d . . .
H1 H 0.9512 -0.1038 0.5655 0.024 Uiso 1 1 calc R . .
C2 C 1.0845(4) -0.0531(4) 0.6783(3) 0.0278(11) Uani 1 1 d . . .
H2A H 1.0685 -0.1220 0.6908 0.042 Uiso 1 1 calc R . .
H2B H 1.1097 -0.0039 0.7267 0.042 Uiso 1 1 calc R . .
H2C H 1.1442 -0.0324 0.6572 0.042 Uiso 1 1 calc R . .
C3 C 0.9967(4) 0.0534(4) 0.5939(3) 0.0263(10) Uani 1 1 d . . .
H3A H 0.9268 0.0508 0.5542 0.039 Uiso 1 1 calc R . .
H3B H 1.0559 0.0747 0.5722 0.039 Uiso 1 1 calc R . .
H3C H 1.0215 0.1031 0.6419 0.039 Uiso 1 1 calc R . .
C4 C 0.8183(4) -0.2358(3) 0.6639(3) 0.0215(9) Uani 1 1 d . . .
H4 H 0.7386 -0.2651 0.6611 0.026 Uiso 1 1 calc R . .
C5 C 0.8906(4) -0.2460(4) 0.7474(3) 0.0305(11) Uani 1 1 d . . .
H5A H 0.8901 -0.2017 0.7888 0.046 Uiso 1 1 calc R . .
H5B H 0.9688 -0.2250 0.7518 0.046 Uiso 1 1 calc R . .
H5C H 0.8584 -0.3178 0.7539 0.046 Uiso 1 1 calc R . .
C6 C 0.8163(4) -0.3059(4) 0.5964(3) 0.0300(11) Uani 1 1 d . . .
H6A H 0.7699 -0.2986 0.5447 0.045 Uiso 1 1 calc R . .
H6B H 0.7839 -0.3778 0.6025 0.045 Uiso 1 1 calc R . .
H6C H 0.8938 -0.2853 0.5995 0.045 Uiso 1 1 calc R . .
C7 C 0.7297(3) -0.1137(3) 0.5607(3) 0.0166(8) Uani 1 1 d . . .
C8 C 0.7155(4) -0.1377(3) 0.4809(3) 0.0188(9) Uani 1 1 d . . .
H8 H 0.7743 -0.1456 0.4705 0.023 Uiso 1 1 calc R . .
C9 C 0.6163(4) -0.1503(3) 0.4157(3) 0.0197(9) Uani 1 1 d . . .
C10 C 0.5315(4) -0.1360(3) 0.4336(3) 0.0185(9) Uani 1 1 d . . .
H10 H 0.4650 -0.1427 0.3910 0.022 Uiso 1 1 calc R . .
C11 C 0.5422(3) -0.1122(3) 0.5123(3) 0.0163(8) Uani 1 1 d . . .
H11 H 0.4832 -0.1039 0.5221 0.020 Uiso 1 1 calc R . .
C12 C 0.6421(3) -0.1005(3) 0.5773(2) 0.0147(8) Uani 1 1 d . . .
C13 C 0.6036(4) -0.1761(4) 0.3292(3) 0.0268(10) Uani 1 1 d . . .
H13A H 0.6707 -0.1832 0.3292 0.040 Uiso 1 1 calc R . .
H13B H 0.5962 -0.1205 0.3014 0.040 Uiso 1 1 calc R . .
H13C H 0.5358 -0.2409 0.3019 0.040 Uiso 1 1 calc R . .
C14 C 0.5689(3) -0.0925(3) 0.6840(2) 0.0140(8) Uani 1 1 d . . .
C15 C 0.5629(4) -0.0103(3) 0.7242(2) 0.0169(8) Uani 1 1 d . . .
H15 H 0.6128 0.0587 0.7266 0.020 Uiso 1 1 calc R . .
C16 C 0.4839(4) -0.0291(3) 0.7610(3) 0.0190(9) Uani 1 1 d . . .
H16 H 0.4840 0.0272 0.7893 0.023 Uiso 1 1 calc R . .
C17 C 0.4049(4) -0.1309(4) 0.7559(3) 0.0203(9) Uani 1 1 d . . .
C18 C 0.4100(4) -0.2131(3) 0.7136(3) 0.0189(9) Uani 1 1 d . . .
H18 H 0.3576 -0.2818 0.7094 0.023 Uiso 1 1 calc R . .
C19 C 0.4895(3) -0.1968(3) 0.6776(2) 0.0153(8) Uani 1 1 d . . .
C20 C 0.3185(4) -0.1522(4) 0.7945(3) 0.0263(10) Uani 1 1 d . . .
H20A H 0.2715 -0.2266 0.7847 0.039 Uiso 1 1 calc R . .
H20B H 0.2701 -0.1178 0.7717 0.039 Uiso 1 1 calc R . .
H20C H 0.3585 -0.1258 0.8520 0.039 Uiso 1 1 calc R . .
C21 C 0.4701(4) -0.4072(3) 0.6924(3) 0.0207(9) Uani 1 1 d . . .
H21 H 0.3944 -0.4241 0.6946 0.025 Uiso 1 1 calc R . .
C22 C 0.5646(4) -0.3631(4) 0.7780(3) 0.0285(11) Uani 1 1 d . . .
H22A H 0.5641 -0.3011 0.8008 0.043 Uiso 1 1 calc R . .
H22B H 0.6387 -0.3457 0.7753 0.043 Uiso 1 1 calc R . .
H22C H 0.5503 -0.4149 0.8114 0.043 Uiso 1 1 calc R . .
C23 C 0.4698(4) -0.5064(4) 0.6544(3) 0.0283(11) Uani 1 1 d . . .
H23A H 0.4102 -0.5332 0.6008 0.042 Uiso 1 1 calc R . .
H23B H 0.4553 -0.5589 0.6873 0.042 Uiso 1 1 calc R . .
H23C H 0.5436 -0.4891 0.6514 0.042 Uiso 1 1 calc R . .
C24 C 0.3684(4) -0.3561(4) 0.5331(3) 0.0219(9) Uani 1 1 d . . .
H24 H 0.3594 -0.2940 0.5152 0.026 Uiso 1 1 calc R . .
C25 C 0.3902(4) -0.4072(4) 0.4671(3) 0.0281(11) Uani 1 1 d . . .
H25A H 0.4619 -0.3599 0.4644 0.042 Uiso 1 1 calc R . .
H25B H 0.3280 -0.4224 0.4156 0.042 Uiso 1 1 calc R . .
H25C H 0.3943 -0.4714 0.4802 0.042 Uiso 1 1 calc R . .
C26 C 0.2543(4) -0.4283(4) 0.5392(3) 0.0297(11) Uani 1 1 d . . .
H26A H 0.2431 -0.3944 0.5808 0.045 Uiso 1 1 calc R . .
H26B H 0.2568 -0.4929 0.5526 0.045 Uiso 1 1 calc R . .
H26C H 0.1916 -0.4431 0.4882 0.045 Uiso 1 1 calc R . .
C27 C 0.8179(4) 0.1434(4) 0.9963(3) 0.0216(9) Uani 1 1 d . . .
H27 H 0.8351 0.2079 1.0306 0.026 Uiso 1 1 calc R . .
C28 C 0.8780(4) 0.0837(4) 1.0483(3) 0.0308(11) Uani 1 1 d . . .
H28A H 0.9602 0.1264 1.0706 0.046 Uiso 1 1 calc R . .
H28B H 0.8604 0.0197 1.0155 0.046 Uiso 1 1 calc R . .
H28C H 0.8513 0.0676 1.0916 0.046 Uiso 1 1 calc R . .
C29 C 0.6872(4) 0.0755(4) 0.9607(3) 0.0300(11) Uani 1 1 d . . .
H29A H 0.6493 0.1134 0.9283 0.045 Uiso 1 1 calc R . .
H29B H 0.6606 0.0586 1.0039 0.045 Uiso 1 1 calc R . .
H29C H 0.6696 0.0117 0.9274 0.045 Uiso 1 1 calc R . .
C30 C 1.0218(4) 0.2838(3) 0.9590(3) 0.0196(9) Uani 1 1 d . . .
H30 H 1.0420 0.3070 0.9129 0.024 Uiso 1 1 calc R . .
C31 C 1.1111(4) 0.2460(4) 1.0071(3) 0.0286(11) Uani 1 1 d . . .
H31A H 1.1011 0.1847 0.9751 0.043 Uiso 1 1 calc R . .
H31B H 1.1005 0.2290 1.0563 0.043 Uiso 1 1 calc R . .
H31C H 1.1876 0.3007 1.0202 0.043 Uiso 1 1 calc R . .
C32 C 1.0361(4) 0.3817(4) 1.0087(3) 0.0341(12) Uani 1 1 d . . .
H32A H 0.9798 0.4047 0.9775 0.051 Uiso 1 1 calc R . .
H32B H 1.1125 0.4367 1.0219 0.051 Uiso 1 1 calc R . .
H32C H 1.0249 0.3653 1.0577 0.051 Uiso 1 1 calc R . .
C33 C 0.7950(3) 0.2540(3) 0.8597(3) 0.0169(8) Uani 1 1 d . . .
C34 C 0.7491(4) 0.3081(3) 0.8922(3) 0.0193(9) Uani 1 1 d . . .
H34 H 0.7516 0.3035 0.9446 0.023 Uiso 1 1 calc R . .
C35 C 0.6993(4) 0.3691(3) 0.8493(3) 0.0206(9) Uani 1 1 d . . .
C36 C 0.6994(4) 0.3764(3) 0.7718(3) 0.0214(9) Uani 1 1 d . . .
H36 H 0.6689 0.4183 0.7424 0.026 Uiso 1 1 calc R . .
C37 C 0.7438(3) 0.3228(3) 0.7373(3) 0.0191(9) Uani 1 1 d . . .
H37 H 0.7426 0.3291 0.6854 0.023 Uiso 1 1 calc R . .
C38 C 0.7906(3) 0.2589(3) 0.7801(2) 0.0143(8) Uani 1 1 d . . .
C39 C 0.6456(4) 0.4233(4) 0.8844(3) 0.0309(11) Uani 1 1 d . . .
H39A H 0.6162 0.4615 0.8462 0.046 Uiso 1 1 calc R . .
H39B H 0.7029 0.4712 0.9338 0.046 Uiso 1 1 calc R . .
H39C H 0.5833 0.3718 0.8954 0.046 Uiso 1 1 calc R . .
C40 C 0.8491(3) 0.2193(3) 0.6738(2) 0.0144(8) Uani 1 1 d . . .
C41 C 0.7647(4) 0.1552(3) 0.5993(3) 0.0168(8) Uani 1 1 d . . .
H41 H 0.6959 0.1027 0.5983 0.020 Uiso 1 1 calc R . .
C42 C 0.7809(4) 0.1678(3) 0.5275(3) 0.0198(9) Uani 1 1 d . . .
H42 H 0.7240 0.1234 0.4790 0.024 Uiso 1 1 calc R . .
C43 C 0.8824(4) 0.2467(3) 0.5275(3) 0.0191(9) Uani 1 1 d . . .
C44 C 0.9647(4) 0.3117(4) 0.6008(3) 0.0202(9) Uani 1 1 d . . .
H44 H 1.0318 0.3656 0.6007 0.024 Uiso 1 1 calc R . .
C45 C 0.9523(4) 0.3004(3) 0.6745(3) 0.0176(9) Uani 1 1 d . . .
C46 C 0.9018(4) 0.2602(4) 0.4502(3) 0.0302(11) Uani 1 1 d . . .
H46A H 0.8361 0.2084 0.4061 0.045 Uiso 1 1 calc R . .
H46B H 0.9698 0.2516 0.4548 0.045 Uiso 1 1 calc R . .
H46C H 0.9121 0.3293 0.4402 0.045 Uiso 1 1 calc R . .
C47 C 1.0299(4) 0.5050(4) 0.7613(3) 0.0273(11) Uani 1 1 d . . .
H47 H 0.9461 0.4772 0.7459 0.033 Uiso 1 1 calc R . .
C48 C 1.0837(7) 0.5786(5) 0.8424(4) 0.0538(18) Uani 1 1 d . . .
H48A H 1.0665 0.5388 0.8826 0.081 Uiso 1 1 calc R . .
H48B H 1.0526 0.6293 0.8378 0.081 Uiso 1 1 calc R . .
H48C H 1.1660 0.6143 0.8582 0.081 Uiso 1 1 calc R . .
C49 C 1.0550(4) 0.5657(4) 0.6960(3) 0.0298(11) Uani 1 1 d . . .
H49A H 1.0207 0.5176 0.6453 0.045 Uiso 1 1 calc R . .
H49B H 1.1372 0.6020 0.7110 0.045 Uiso 1 1 calc R . .
H49C H 1.0230 0.6157 0.6904 0.045 Uiso 1 1 calc R . .
C50 C 1.1999(4) 0.4303(4) 0.7556(3) 0.0266(10) Uani 1 1 d . . .
H50 H 1.1946 0.4652 0.7087 0.032 Uiso 1 1 calc R . .
C51 C 1.2974(4) 0.5080(5) 0.8309(3) 0.0453(15) Uani 1 1 d . . .
H51A H 1.2820 0.5670 0.8398 0.068 Uiso 1 1 calc R . .
H51B H 1.3691 0.5318 0.8234 0.068 Uiso 1 1 calc R . .
H51C H 1.3027 0.4742 0.8770 0.068 Uiso 1 1 calc R . .
C52 C 1.2224(4) 0.3360(4) 0.7400(4) 0.0360(13) Uani 1 1 d . . .
H52A H 1.1603 0.2880 0.6922 0.054 Uiso 1 1 calc R . .
H52B H 1.2269 0.3013 0.7857 0.054 Uiso 1 1 calc R . .
H52C H 1.2940 0.3593 0.7325 0.054 Uiso 1 1 calc R . .
C53 C 0.4930(5) 0.8186(6) 0.0002(4) 0.0500(16) Uani 1 1 d . . .
H53A H 0.4841 0.8710 -0.0318 0.060 Uiso 1 1 calc R . .
H53B H 0.4169 0.7630 -0.0100 0.060 Uiso 1 1 calc R . .
C54 C 0.5668(6) 0.7747(5) -0.0206(4) 0.0536(17) Uani 1 1 d . . .
H54A H 0.5194 0.7117 -0.0625 0.064 Uiso 1 1 calc R . .
H54B H 0.6218 0.8262 -0.0386 0.064 Uiso 1 1 calc R . .
C55 C 0.6273(6) 0.7501(6) 0.0584(4) 0.0595(19) Uani 1 1 d . . .
H55A H 0.5822 0.6793 0.0634 0.071 Uiso 1 1 calc R . .
H55B H 0.7032 0.7577 0.0635 0.071 Uiso 1 1 calc R . .
C56 C 0.6366(5) 0.8291(6) 0.1198(4) 0.0529(17) Uani 1 1 d . . .
H56A H 0.6248 0.7980 0.1655 0.063 Uiso 1 1 calc R . .
H56B H 0.7130 0.8878 0.1395 0.063 Uiso 1 1 calc R . .

loop_
_atom_site_aniso_label
_atom_site_aniso_U_11
_atom_site_aniso_U_22
_atom_site_aniso_U_33
_atom_site_aniso_U_23
_atom_site_aniso_U_13
_atom_site_aniso_U_12
U1 0.01299(8) 0.01267(9) 0.01401(9) 0.00170(6) 0.00407(6) 0.00555(6)
P1 0.0124(5) 0.0167(5) 0.0176(5) 0.0001(4) 0.0044(4) 0.0067(4)
P2 0.0200(5) 0.0152(5) 0.0141(5) 0.0032(4) 0.0061(4) 0.0084(4)
P3 0.0168(5) 0.0143(5) 0.0221(6) 0.0026(4) 0.0090(4) 0.0061(4)
P4 0.0168(5) 0.0178(6) 0.0196(6) 0.0032(4) 0.0068(4) 0.0008(4)
Cl1 0.0142(5) 0.0276(6) 0.0270(6) -0.0046(5) 0.0034(4) 0.0066(4)
Cl2 0.0309(6) 0.0185(5) 0.0234(5) 0.0089(4) 0.0096(5) 0.0114(5)
N1 0.0110(16) 0.0160(17) 0.0184(18) 0.0032(14) 0.0069(14) 0.0052(14)
N2 0.0165(17) 0.0145(17) 0.0122(16) 0.0056(13) 0.0064(14) 0.0062(14)
O1 0.066(3) 0.119(5) 0.044(3) -0.009(3) 0.004(2) 0.069(3)
C1 0.016(2) 0.020(2) 0.024(2) -0.0011(18) 0.0088(18) 0.0066(18)
C2 0.013(2) 0.033(3) 0.034(3) -0.002(2) 0.0068(19) 0.009(2)
C3 0.022(2) 0.025(2) 0.030(3) 0.002(2) 0.013(2) 0.007(2)
C4 0.015(2) 0.019(2) 0.028(2) 0.0054(18) 0.0075(18) 0.0049(17)
C5 0.035(3) 0.039(3) 0.026(3) 0.012(2) 0.007(2) 0.027(2)
C6 0.033(3) 0.017(2) 0.033(3) -0.005(2) 0.009(2) 0.007(2)
C7 0.0120(19) 0.012(2) 0.023(2) -0.0009(16) 0.0067(17) 0.0025(16)
C8 0.017(2) 0.019(2) 0.020(2) 0.0043(17) 0.0067(17) 0.0070(17)
C9 0.022(2) 0.018(2) 0.016(2) 0.0028(17) 0.0081(18) 0.0056(18)
C10 0.015(2) 0.017(2) 0.016(2) 0.0048(17) 0.0021(16) 0.0027(17)
C11 0.0106(19) 0.015(2) 0.021(2) 0.0044(17) 0.0048(16) 0.0047(16)
C12 0.0154(19) 0.0116(19) 0.017(2) 0.0044(16) 0.0078(16) 0.0045(16)
C13 0.023(2) 0.032(3) 0.020(2) 0.001(2) 0.0059(19) 0.010(2)
C14 0.0076(17) 0.020(2) 0.0142(19) 0.0044(16) 0.0037(15) 0.0058(16)
C15 0.0144(19) 0.017(2) 0.016(2) -0.0001(16) 0.0032(16) 0.0059(17)
C16 0.021(2) 0.021(2) 0.020(2) 0.0019(17) 0.0083(18) 0.0138(18)
C17 0.016(2) 0.024(2) 0.019(2) 0.0009(18) 0.0045(17) 0.0082(18)
C18 0.014(2) 0.022(2) 0.021(2) 0.0037(18) 0.0066(17) 0.0081(17)
C19 0.0146(19) 0.015(2) 0.017(2) 0.0021(16) 0.0057(16) 0.0070(16)
C20 0.021(2) 0.030(3) 0.030(3) 0.006(2) 0.015(2) 0.010(2)
C21 0.016(2) 0.018(2) 0.026(2) 0.0056(18) 0.0085(18) 0.0058(17)
C22 0.029(3) 0.029(3) 0.027(3) 0.012(2) 0.010(2) 0.012(2)
C23 0.035(3) 0.020(2) 0.036(3) 0.010(2) 0.016(2) 0.017(2)
C24 0.020(2) 0.019(2) 0.021(2) 0.0015(18) 0.0046(18) 0.0069(18)
C25 0.036(3) 0.021(2) 0.022(2) 0.0010(19) 0.009(2) 0.009(2)
C26 0.018(2) 0.025(3) 0.035(3) 0.000(2) 0.004(2) 0.006(2)
C27 0.025(2) 0.020(2) 0.016(2) 0.0005(17) 0.0071(18) 0.0070(19)
C28 0.035(3) 0.032(3) 0.020(2) 0.013(2) 0.008(2) 0.012(2)
C29 0.033(3) 0.031(3) 0.027(3) 0.008(2) 0.017(2) 0.010(2)
C30 0.022(2) 0.017(2) 0.018(2) 0.0015(17) 0.0056(18) 0.0095(18)
C31 0.025(2) 0.033(3) 0.025(2) 0.001(2) 0.003(2) 0.017(2)
C32 0.026(3) 0.024(3) 0.043(3) -0.006(2) 0.003(2) 0.012(2)
C33 0.0138(19) 0.014(2) 0.018(2) 0.0013(16) 0.0013(16) 0.0051(16)
C34 0.020(2) 0.020(2) 0.016(2) 0.0023(17) 0.0067(17) 0.0073(18)
C35 0.015(2) 0.018(2) 0.029(2) 0.0026(18) 0.0094(18) 0.0074(17)
C36 0.014(2) 0.021(2) 0.028(2) 0.0064(19) 0.0064(18) 0.0082(18)
C37 0.0127(19) 0.020(2) 0.022(2) 0.0080(18) 0.0067(17) 0.0051(17)
C38 0.0112(18) 0.014(2) 0.019(2) 0.0054(16) 0.0073(16) 0.0048(16)
C39 0.030(3) 0.035(3) 0.033(3) 0.009(2) 0.011(2) 0.020(2)
C40 0.018(2) 0.0129(19) 0.017(2) 0.0064(16) 0.0072(16) 0.0100(16)
C41 0.016(2) 0.017(2) 0.020(2) 0.0059(17) 0.0079(17) 0.0095(17)
C42 0.020(2) 0.019(2) 0.017(2) 0.0018(17) 0.0023(17) 0.0104(18)
C43 0.024(2) 0.020(2) 0.019(2) 0.0052(17) 0.0093(18) 0.0126(18)
C44 0.022(2) 0.024(2) 0.022(2) 0.0094(18) 0.0132(19) 0.0135(19)
C45 0.020(2) 0.015(2) 0.021(2) 0.0049(17) 0.0089(18) 0.0093(17)
C46 0.035(3) 0.040(3) 0.022(2) 0.009(2) 0.014(2) 0.020(2)
C47 0.026(2) 0.019(2) 0.035(3) -0.001(2) 0.016(2) 0.0038(19)
C48 0.096(6) 0.040(4) 0.042(4) 0.008(3) 0.043(4) 0.031(4)
C49 0.036(3) 0.023(3) 0.029(3) 0.006(2) 0.011(2) 0.012(2)
C50 0.018(2) 0.024(2) 0.033(3) 0.006(2) 0.011(2) 0.0042(19)
C51 0.020(3) 0.053(4) 0.042(3) -0.006(3) 0.008(2) 0.001(3)
C52 0.021(2) 0.033(3) 0.056(4) 0.014(3) 0.018(2) 0.011(2)
C53 0.037(3) 0.072(5) 0.036(3) 0.010(3) 0.006(3) 0.025(3)
C54 0.062(4) 0.049(4) 0.049(4) -0.001(3) 0.033(3) 0.015(3)
C55 0.038(4) 0.084(5) 0.056(4) 0.000(4) 0.014(3) 0.031(4)
C56 0.038(3) 0.082(5) 0.038(3) -0.003(3) 0.005(3) 0.035(3)

loop_
_atom_type_symbol
_atom_type_description
_atom_type_scat_dispersion_real
_atom_type_scat_dispersion_imag
_atom_type_scat_source
C C 0.0033 0.0016 'International Tables Vol C Tables 4.2.6.8 and 6.1.1.4'
H H 0.0000 0.0000 'International Tables Vol C Tables 4.2.6.8 and 6.1.1.4'
N N 0.0061 0.0033 'International Tables Vol C Tables 4.2.6.8 and 6.1.1.4'
O O 0.0106 0.0060 'International Tables Vol C Tables 4.2.6.8 and 6.1.1.4'
U U -9.6767 9.6646 'International Tables Vol C Tables 4.2.6.8 and 6.1.1.4'
Cl Cl 0.1484 0.1585 'International Tables Vol C Tables 4.2.6.8 and 6.1.1.4'
P P 0.1023 0.0942 'International Tables Vol C Tables 4.2.6.8 and 6.1.1.4'

loop_
_geom_angle_atom_site_label_1
_geom_angle_atom_site_label_2
_geom_angle_atom_site_label_3
_geom_angle
_geom_angle_site_symmetry_1
_geom_angle_site_symmetry_3
_geom_angle_publ_flag
N2 U1 N1 98.47(12) . . ?
N2 U1 Cl2 141.86(9) . . ?
N1 U1 Cl2 91.92(9) . . ?
N2 U1 Cl1 92.88(9) . . ?
N1 U1 Cl1 141.69(9) . . ?
Cl2 U1 Cl1 101.37(4) . . ?
N2 U1 P1 122.85(9) . . ?
N1 U1 P1 64.20(9) . . ?
Cl2 U1 P1 94.72(4) . . ?
Cl1 U1 P1 78.89(3) . . ?
N2 U1 P2 64.58(9) . . ?
N1 U1 P2 131.34(9) . . ?
Cl2 U1 P2 81.04(3) . . ?
Cl1 U1 P2 86.49(3) . . ?
P1 U1 P2 163.71(3) . . ?
N2 U1 C14 96.57(12) . . ?
N1 U1 C14 26.56(11) . . ?
Cl2 U1 C14 77.07(8) . . ?
Cl1 U1 C14 166.28(8) . . ?
P1 U1 C14 87.62(8) . . ?
P2 U1 C14 106.55(8) . . ?
N2 U1 C40 26.27(11) . . ?
N1 U1 C40 88.07(12) . . ?
Cl2 U1 C40 167.39(8) . . ?
Cl1 U1 C40 86.26(8) . . ?
P1 U1 C40 96.62(8) . . ?
P2 U1 C40 89.50(8) . . ?
C14 U1 C40 97.87(11) . . ?
C7 P1 C1 104.1(2) . . ?
C7 P1 C4 102.2(2) . . ?
C1 P1 C4 108.0(2) . . ?
C7 P1 U1 97.97(14) . . ?
C1 P1 U1 124.33(14) . . ?
C4 P1 U1 116.28(15) . . ?
C33 P2 C27 105.8(2) . . ?
C33 P2 C30 100.64(19) . . ?
C27 P2 C30 108.7(2) . . ?
C33 P2 U1 96.84(14) . . ?
C27 P2 U1 128.63(15) . . ?
C30 P2 U1 111.57(14) . . ?
C19 P3 C21 103.0(2) . . ?
C19 P3 C24 101.2(2) . . ?
C21 P3 C24 105.1(2) . . ?
C45 P4 C50 103.1(2) . . ?
C45 P4 C47 99.6(2) . . ?
C50 P4 C47 103.6(2) . . ?
C12 N1 C14 120.6(3) . . ?
C12 N1 U1 131.9(3) . . ?
C14 N1 U1 107.4(2) . . ?
C38 N2 C40 117.7(3) . . ?
C38 N2 U1 131.6(3) . . ?
C40 N2 U1 109.1(2) . . ?
C56 O1 C53 110.2(5) . . ?
C3 C1 C2 110.8(4) . . ?
C3 C1 P1 109.1(3) . . ?
C2 C1 P1 111.9(3) . . ?
C5 C4 C6 111.0(4) . . ?
C5 C4 P1 114.2(3) . . ?
C6 C4 P1 114.2(3) . . ?
C8 C7 C12 119.4(4) . . ?
C8 C7 P1 125.6(3) . . ?
C12 C7 P1 114.9(3) . . ?
C7 C8 C9 122.3(4) . . ?
C10 C9 C8 117.2(4) . . ?
C10 C9 C13 121.8(4) . . ?
C8 C9 C13 121.0(4) . . ?
C11 C10 C9 122.4(4) . . ?
C10 C11 C12 119.8(4) . . ?
C11 C12 C7 119.0(4) . . ?
C11 C12 N1 122.4(4) . . ?
C7 C12 N1 118.4(4) . . ?
C15 C14 C19 118.9(4) . . ?
C15 C14 N1 117.7(4) . . ?
C19 C14 N1 123.1(4) . . ?
C15 C14 U1 84.5(2) . . ?
C19 C14 U1 136.2(3) . . ?
N1 C14 U1 45.99(18) . . ?
C14 C15 C16 121.5(4) . . ?
C17 C16 C15 120.8(4) . . ?
C16 C17 C18 117.1(4) . . ?
C16 C17 C20 121.4(4) . . ?
C18 C17 C20 121.5(4) . . ?
C19 C18 C17 123.3(4) . . ?
C18 C19 C14 118.3(4) . . ?
C18 C19 P3 122.6(3) . . ?
C14 C19 P3 119.0(3) . . ?
C22 C21 C23 110.4(4) . . ?
C22 C21 P3 108.7(3) . . ?
C23 C21 P3 108.3(3) . . ?
C26 C24 C25 111.4(4) . . ?
C26 C24 P3 117.1(3) . . ?
C25 C24 P3 108.5(3) . . ?
C28 C27 C29 109.5(4) . . ?
C28 C27 P2 110.8(3) . . ?
C29 C27 P2 110.0(3) . . ?
C31 C30 C32 110.5(4) . . ?
C31 C30 P2 114.6(3) . . ?
C32 C30 P2 113.7(3) . . ?
C34 C33 C38 119.6(4) . . ?
C34 C33 P2 125.3(3) . . ?
C38 C33 P2 115.0(3) . . ?
C33 C34 C35 122.4(4) . . ?
C34 C35 C36 117.3(4) . . ?
C34 C35 C39 121.5(4) . . ?
C36 C35 C39 121.2(4) . . ?
C37 C36 C35 121.7(4) . . ?
C36 C37 C38 120.5(4) . . ?
N2 C38 C37 123.2(4) . . ?
N2 C38 C33 118.4(4) . . ?
C37 C38 C33 118.3(4) . . ?
C41 C40 C45 118.7(4) . . ?
C41 C40 N2 118.5(4) . . ?
C45 C40 N2 122.8(4) . . ?
C41 C40 U1 95.0(2) . . ?
C45 C40 U1 126.7(3) . . ?
N2 C40 U1 44.68(18) . . ?
C42 C41 C40 121.8(4) . . ?
C41 C42 C43 120.0(4) . . ?
C44 C43 C42 118.2(4) . . ?
C44 C43 C46 121.3(4) . . ?
C42 C43 C46 120.5(4) . . ?
C43 C44 C45 123.5(4) . . ?
C44 C45 C40 117.8(4) . . ?
C44 C45 P4 123.2(3) . . ?
C40 C45 P4 119.0(3) . . ?
C48 C47 C49 110.8(4) . . ?
C48 C47 P4 111.3(4) . . ?
C49 C47 P4 117.5(3) . . ?
C52 C50 C51 110.5(5) . . ?
C52 C50 P4 110.5(3) . . ?
C51 C50 P4 108.2(4) . . ?
O1 C53 C54 105.7(5) . . ?
C55 C54 C53 102.8(5) . . ?
C56 C55 C54 103.3(6) . . ?
O1 C56 C55 108.3(5) . . ?

loop_
_geom_bond_atom_site_label_1
_geom_bond_atom_site_label_2
_geom_bond_distance
_geom_bond_site_symmetry_2
_geom_bond_publ_flag
U1 N2 2.279(3) . ?
U1 N1 2.290(3) . ?
U1 Cl2 2.5763(11) . ?
U1 Cl1 2.5901(11) . ?
U1 P1 2.9965(11) . ?
U1 P2 3.0039(11) . ?
U1 C14 3.038(4) . ?
U1 C40 3.063(4) . ?
P1 C7 1.817(4) . ?
P1 C1 1.842(4) . ?
P1 C4 1.851(5) . ?
P2 C33 1.827(4) . ?
P2 C27 1.845(4) . ?
P2 C30 1.864(5) . ?
P3 C19 1.849(4) . ?
P3 C21 1.863(5) . ?
P3 C24 1.864(5) . ?
P4 C45 1.845(4) . ?
P4 C50 1.866(5) . ?
P4 C47 1.871(5) . ?
N1 C12 1.406(5) . ?
N1 C14 1.424(5) . ?
N2 C38 1.405(5) . ?
N2 C40 1.434(5) . ?
O1 C56 1.398(7) . ?
O1 C53 1.410(7) . ?
C1 C3 1.517(6) . ?
C1 C2 1.532(6) . ?
C4 C5 1.528(6) . ?
C4 C6 1.525(6) . ?
C7 C8 1.386(6) . ?
C7 C12 1.404(6) . ?
C8 C9 1.392(6) . ?
C9 C10 1.387(6) . ?
C9 C13 1.513(6) . ?
C10 C11 1.381(6) . ?
C11 C12 1.401(6) . ?
C14 C15 1.394(6) . ?
C14 C19 1.411(6) . ?
C15 C16 1.392(6) . ?
C16 C17 1.388(6) . ?
C17 C18 1.407(6) . ?
C17 C20 1.500(6) . ?
C18 C19 1.391(6) . ?
C21 C22 1.531(6) . ?
C21 C23 1.538(6) . ?
C24 C26 1.528(6) . ?
C24 C25 1.540(6) . ?
C27 C28 1.524(6) . ?
C27 C29 1.528(6) . ?
C30 C31 1.528(6) . ?
C30 C32 1.529(6) . ?
C33 C34 1.387(6) . ?
C33 C38 1.408(6) . ?
C34 C35 1.392(6) . ?
C35 C36 1.393(6) . ?
C35 C39 1.502(6) . ?
C36 C37 1.385(6) . ?
C37 C38 1.405(6) . ?
C40 C41 1.402(6) . ?
C40 C45 1.414(6) . ?
C41 C42 1.381(6) . ?
C42 C43 1.390(6) . ?
C43 C44 1.386(6) . ?
C43 C46 1.497(6) . ?
C44 C45 1.390(6) . ?
C47 C48 1.515(7) . ?
C47 C49 1.521(7) . ?
C50 C52 1.520(7) . ?
C50 C51 1.520(7) . ?
C53 C54 1.512(9) . ?
C54 C55 1.501(9) . ?
C55 C56 1.478(9) . ?
